data_7703940
loop_
_publ_author_name
'Hern\'andez-Vald\'es, Daniel'
'Avignon, Fr\'ed\'eric'
'M\"uller, Peter'
'Meola, Giuseppe'
'Probst, Benjamin'
'Fox, Thomas'
'Spingler, Bernhard'
'Alberto, Roger'

_publ_section_title
;
 [Re(\h<sup>6</sup>-arene)<sub>2</sub>]<sup>+</sup> as a highly stable
 ferrocene-like scaffold for ligands and complexes.
;
_journal_issue 16
_journal_name_full 'Dalton transactions (Cambridge, England : 2003)'
_journal_page_first 5250
_journal_page_last 5256
_journal_paper_doi 10.1039/d0dt00731e
_journal_volume 49
_journal_year 2020
_chemical_formula_moiety 'C16 H15 N Re, F6 P'
_chemical_formula_sum 'C16 H15 F6 N P Re'
_chemical_formula_weight 552.46
_space_group_crystal_system triclinic
_space_group_IT_number 2
_space_group_name_Hall '-P 1'
_space_group_name_H-M_alt 'P -1'
_atom_sites_solution_hydrogens geom
_atom_sites_solution_primary dual
_audit_creation_date 2019-09-20
_audit_creation_method
;
Olex2 1.3-ac4
(compiled 2019.04.23 svn.r3594 for Rigaku Oxford Diffraction, GUI svn.r5739)
;
_audit_update_record
;
2019-10-03 deposited with the CCDC.	2020-04-03 downloaded from the CCDC.
;
_cell_angle_alpha 87.943(3)
_cell_angle_beta 81.378(3)
_cell_angle_gamma 81.589(3)
_cell_formula_units_Z 2
_cell_length_a 7.4498(3)
_cell_length_b 8.9441(3)
_cell_length_c 12.4750(4)
_cell_measurement_reflns_used 10193
_cell_measurement_temperature 183(1)
_cell_measurement_theta_max 33.1190
_cell_measurement_theta_min 2.8410
_cell_volume 812.91(5)
_computing_cell_refinement 'CrysAlisPro 1.171.40.53 (Rigaku OD, 2019)'
_computing_data_collection 'CrysAlisPro 1.171.40.53 (Rigaku OD, 2019)'
_computing_data_reduction 'CrysAlisPro 1.171.40.53 (Rigaku OD, 2019)'
_computing_molecular_graphics 'Olex2 (Dolomanov et al., 2009)'
_computing_publication_material 'Olex2 (Dolomanov et al., 2009)'
_computing_structure_refinement 'ShelXL (Sheldrick, 2015)'
_computing_structure_solution 'ShelXT (Sheldrick, 2015)'
_diffrn_ambient_environment N~2~
_diffrn_ambient_temperature 183(1)
_diffrn_detector 'CCD plate'
_diffrn_detector_area_resol_mean 10.4498
_diffrn_detector_type Ruby
_diffrn_measured_fraction_theta_full 1.000
_diffrn_measured_fraction_theta_max 0.908
_diffrn_measurement_details
;
List of Runs (angles in degrees, time in seconds):

  # Type    Start    End  Width  t~exp~   \w     \q     \k     \f   Frames
#--------------------------------------------------------------------------
  1  \w    -43.00   6.00   1.00   40.00    --   18.44 -38.00 120.00   49
  2  \w     -2.00  89.00   1.00   40.00    --   18.44  57.00 -60.00   91
  3  \w      8.00  78.00   1.00   40.00    --   18.44  57.00-150.00   70
  4  \w     16.00  63.00   1.00   40.00    --   18.44  57.00 120.00   47
  5  \w     -4.00  88.00   1.00   40.00    --   18.44  60.00  52.14   92
  6  \w    -15.00  45.00   1.00   40.00    --   18.44 -57.00 150.00   60
  7  \w    -40.00  47.00   1.00   40.00    --   20.00 -59.00  85.70   87
  8  \w    -21.00  47.00   1.00   40.00    --   20.00 -58.00   4.58   68
  9  \w    -14.00  47.00   1.00   40.00    --   20.00 -59.00-149.06   61
 10  \w    -49.00  45.00   1.00   40.00    --   20.00 -57.00 -61.73   94
;
_diffrn_measurement_device 'four-circle diffractometer'
_diffrn_measurement_device_type 'Xcalibur, Ruby'
_diffrn_measurement_method '\w scans'
_diffrn_orient_matrix_type 'CrysAlisPro convention (1999,Acta A55,543-557)'
_diffrn_orient_matrix_UB_11 0.0287917000
_diffrn_orient_matrix_UB_12 0.0644585000
_diffrn_orient_matrix_UB_13 -0.0284631000
_diffrn_orient_matrix_UB_21 0.0746352000
_diffrn_orient_matrix_UB_22 -0.0467404000
_diffrn_orient_matrix_UB_23 -0.0297736000
_diffrn_orient_matrix_UB_31 -0.0553764000
_diffrn_orient_matrix_UB_32 -0.0093972000
_diffrn_orient_matrix_UB_33 -0.0401398000
_diffrn_radiation_monochromator graphite
_diffrn_radiation_probe x-ray
_diffrn_radiation_type 'Mo K\a'
_diffrn_radiation_wavelength 0.71073
_diffrn_reflns_av_R_equivalents 0.0495
_diffrn_reflns_av_unetI/netI 0.0446
_diffrn_reflns_Laue_measured_fraction_full 1.000
_diffrn_reflns_Laue_measured_fraction_max 0.908
_diffrn_reflns_limit_h_max 11
_diffrn_reflns_limit_h_min -11
_diffrn_reflns_limit_k_max 13
_diffrn_reflns_limit_k_min -13
_diffrn_reflns_limit_l_max 18
_diffrn_reflns_limit_l_min -18
_diffrn_reflns_number 20046
_diffrn_reflns_point_group_measured_fraction_full 1.000
_diffrn_reflns_point_group_measured_fraction_max 0.908
_diffrn_reflns_theta_full 25.242
_diffrn_reflns_theta_max 33.576
_diffrn_reflns_theta_min 2.302
_diffrn_source 'fine-focus sealed X-ray tube'
_diffrn_source_type 'Enhance (Mo) X-ray Source'
_exptl_absorpt_coefficient_mu 7.635
_exptl_absorpt_correction_T_max 0.696
_exptl_absorpt_correction_T_min 0.319
_exptl_absorpt_correction_type analytical
_exptl_absorpt_process_details
;
CrysAlisPro 1.171.40.53 (Rigaku Oxford Diffraction, 2019)
Analytical numeric absorption correction using a multifaceted crystal
			model based on expressions derived by R.C. Clark & J.S. Reid.
(Clark, R. C. & Reid, J. S. (1995). Acta Cryst. A51, 887-897)
Empirical absorption correction using spherical harmonics,
 implemented in SCALE3 ABSPACK scaling algorithm.
;
_exptl_crystal_colour yellow
_exptl_crystal_colour_primary yellow
_exptl_crystal_density_diffrn 2.257
_exptl_crystal_description plate
_exptl_crystal_F_000 524
_exptl_crystal_size_max 0.229
_exptl_crystal_size_mid 0.143
_exptl_crystal_size_min 0.051
_refine_diff_density_max 1.072
_refine_diff_density_min -1.241
_refine_diff_density_rms 0.177
_refine_ls_extinction_method none
_refine_ls_goodness_of_fit_ref 1.042
_refine_ls_hydrogen_treatment constr
_refine_ls_matrix_type full
_refine_ls_number_parameters 226
_refine_ls_number_reflns 5833
_refine_ls_number_restraints 0
_refine_ls_restrained_S_all 1.042
_refine_ls_R_factor_all 0.0327
_refine_ls_R_factor_gt 0.0286
_refine_ls_shift/su_max 0.001
_refine_ls_shift/su_mean 0.000
_refine_ls_structure_factor_coef Fsqd
_refine_ls_weighting_details 'w=1/[\s^2^(Fo^2^)+(0.0260P)^2^] where P=(Fo^2^+2Fc^2^)/3'
_refine_ls_weighting_scheme calc
_refine_ls_wR_factor_gt 0.0604
_refine_ls_wR_factor_ref 0.0634
_reflns_Friedel_coverage 0.000
_reflns_number_gt 5330
_reflns_number_total 5833
_reflns_threshold_expression 'I > 2\s(I)'
_cod_data_source_file d0dt00731e2.cif
_cod_data_source_block dhv_97_01
_cod_depositor_comments 'Adding full bibliography for 7703939--7703947.cif.'
_cod_original_cell_volume 812.92(5)
_cod_database_code 7703940
_shelx_shelxl_version_number 2018/3
_chemical_oxdiff_formula 'C16 H14 F6 N P Re'
_shelx_space_group_comment
;
The symmetry employed for this shelxl refinement is uniquely defined
by the following loop, which should always be used as a source of
symmetry information in preference to the above space-group names.
They are only intended as comments.
;
_diffrn_oxdiff_digest_frames
;
01ae96eb355130debcbd2ba30b73c396b7007517a3e
;
_reflns_odcompleteness_completeness 99.80
_reflns_odcompleteness_iscentric 1
_reflns_odcompleteness_theta 30.44
_olex2_refinement_description
;
1. Fixed Uiso
 At 1.2 times of:
  All C(H) groups
2.a Aromatic/amide H refined with riding coordinates:
 C2(H2), C3(H3), C4(H4), C5(H5), C6(H6), C7(H7), C8(H8), C9(H9), C10(H10),
 C11(H11), C12(H12), C13(H13), C14(H14), C15(H15), C16(H16)
;
_olex2_submission_special_instructions 'No special instructions were received'
_oxdiff_exptl_absorpt_empirical_details
;
Empirical correction (ABSPACK) includes:
- Absorption correction using spherical harmonics
- Frame scaling
;
_oxdiff_exptl_absorpt_empirical_full_max 1.241
_oxdiff_exptl_absorpt_empirical_full_min 0.811

loop_
_space_group_symop_operation_xyz
'x, y, z'
'-x, -y, -z'

loop_
_atom_site_label
_atom_site_type_symbol
_atom_site_fract_x
_atom_site_fract_y
_atom_site_fract_z
_atom_site_U_iso_or_equiv
_atom_site_adp_type
_atom_site_occupancy
_atom_site_site_symmetry_order
_atom_site_calc_flag
_atom_site_refinement_flags_posn
_atom_site_refinement_flags_adp
_atom_site_refinement_flags_occupancy
_atom_site_disorder_assembly
_atom_site_disorder_group
Re1 Re 0.43096(2) 0.71725(2) 0.20416(2) 0.02103(4) Uani 1 1 d . . . . .
N1 N 0.5590(4) 0.7024(3) 0.4516(2) 0.0333(6) Uani 1 1 d . . . . .
C1 C 0.4375(5) 0.6646(4) 0.3840(3) 0.0274(6) Uani 1 1 d . . . . .
C2 C 0.2771(5) 0.7654(4) 0.3691(3) 0.0372(8) Uani 1 1 d . . . . .
H2 H 0.251813 0.860206 0.404395 0.045 Uiso 1 1 calc R . . . .
C3 C 0.1554(5) 0.7261(5) 0.3026(4) 0.0441(9) Uani 1 1 d . . . . .
H3 H 0.046523 0.792918 0.294902 0.053 Uiso 1 1 calc R . . . .
C4 C 0.1947(5) 0.5869(4) 0.2470(4) 0.0415(9) Uani 1 1 d . . . . .
H4 H 0.111859 0.559436 0.202793 0.050 Uiso 1 1 calc R . . . .
C5 C 0.3581(5) 0.4899(4) 0.2581(3) 0.0343(8) Uani 1 1 d . . . . .
H5 H 0.386023 0.397242 0.220165 0.041 Uiso 1 1 calc R . . . .
C6 C 0.4806(5) 0.5290(3) 0.3250(3) 0.0257(6) Uani 1 1 d . . . . .
H6 H 0.592014 0.464113 0.330259 0.031 Uiso 1 1 calc R . . . .
C7 C 0.6442(6) 0.8692(5) 0.1638(3) 0.0381(9) Uani 1 1 d . . . . .
H7 H 0.713308 0.909465 0.211028 0.046 Uiso 1 1 calc R . . . .
C8 C 0.4745(6) 0.9493(4) 0.1448(3) 0.0367(8) Uani 1 1 d . . . . .
H8 H 0.429942 1.043773 0.178465 0.044 Uiso 1 1 calc R . . . .
C9 C 0.3706(5) 0.8886(4) 0.0755(3) 0.0379(8) Uani 1 1 d . . . . .
H9 H 0.255544 0.941943 0.062787 0.045 Uiso 1 1 calc R . . . .
C10 C 0.4380(6) 0.7484(5) 0.0250(3) 0.0412(9) Uani 1 1 d . . . . .
H10 H 0.368506 0.706872 -0.021359 0.049 Uiso 1 1 calc R . . . .
C11 C 0.6101(6) 0.6704(4) 0.0443(3) 0.0385(8) Uani 1 1 d . . . . .
H11 H 0.656858 0.576701 0.010063 0.046 Uiso 1 1 calc R . . . .
C12 C 0.7120(5) 0.7309(5) 0.1137(3) 0.0385(8) Uani 1 1 d . . . . .
H12 H 0.827024 0.677872 0.126651 0.046 Uiso 1 1 calc R . . . .
C13 C 0.7440(5) 0.6463(5) 0.4432(3) 0.0445(10) Uani 1 1 d . . . . .
H13 H 0.809974 0.574641 0.392114 0.053 Uiso 1 1 calc R . . . .
C14 C 0.8145(7) 0.7124(6) 0.5215(3) 0.0561(13) Uani 1 1 d . . . . .
H14 H 0.938290 0.695036 0.534573 0.067 Uiso 1 1 calc R . . . .
C15 C 0.6713(9) 0.8103(5) 0.5789(3) 0.0600(15) Uani 1 1 d . . . . .
H15 H 0.680990 0.870744 0.638301 0.072 Uiso 1 1 calc R . . . .
C16 C 0.5162(7) 0.8041(4) 0.5352(3) 0.0489(11) Uani 1 1 d . . . . .
H16 H 0.398949 0.860034 0.558233 0.059 Uiso 1 1 calc R . . . .
P1 P -0.06909(11) 0.22604(9) 0.19235(7) 0.02789(18) Uani 1 1 d . . . . .
F1 F -0.0951(5) 0.3701(3) 0.1148(3) 0.0742(9) Uani 1 1 d . . . . .
F2 F -0.0423(4) 0.1197(4) 0.0915(2) 0.0676(9) Uani 1 1 d . . . . .
F3 F -0.2851(3) 0.2218(3) 0.2071(2) 0.0469(6) Uani 1 1 d . . . . .
F4 F -0.0430(5) 0.0837(3) 0.2699(3) 0.0754(10) Uani 1 1 d . . . . .
F5 F -0.0969(4) 0.3336(3) 0.2937(2) 0.0650(9) Uani 1 1 d . . . . .
F6 F 0.1457(3) 0.2320(3) 0.1775(2) 0.0528(7) Uani 1 1 d . . . . .

loop_
_atom_site_aniso_label
_atom_site_aniso_U_11
_atom_site_aniso_U_22
_atom_site_aniso_U_33
_atom_site_aniso_U_23
_atom_site_aniso_U_13
_atom_site_aniso_U_12
Re1 0.01983(6) 0.01783(6) 0.02596(7) 0.00385(4) -0.00529(4) -0.00344(4)
N1 0.0486(18) 0.0312(14) 0.0213(13) 0.0020(11) -0.0009(12) -0.0140(13)
C1 0.0330(17) 0.0268(15) 0.0218(14) 0.0053(11) 0.0017(12) -0.0089(13)
C2 0.0370(19) 0.0304(17) 0.0379(19) 0.0033(14) 0.0128(15) -0.0032(15)
C3 0.0222(17) 0.043(2) 0.062(3) 0.0177(19) 0.0047(16) -0.0041(15)
C4 0.0243(17) 0.039(2) 0.064(3) 0.0169(18) -0.0080(16) -0.0165(15)
C5 0.0388(19) 0.0264(16) 0.042(2) 0.0087(14) -0.0119(15) -0.0145(15)
C6 0.0307(16) 0.0180(13) 0.0288(15) 0.0071(11) -0.0049(12) -0.0056(12)
C7 0.046(2) 0.043(2) 0.0321(18) 0.0113(15) -0.0082(15) -0.0303(18)
C8 0.057(2) 0.0181(14) 0.0322(18) 0.0048(12) 0.0034(16) -0.0077(15)
C9 0.039(2) 0.0347(18) 0.0368(19) 0.0204(15) -0.0073(15) 0.0029(15)
C10 0.053(2) 0.048(2) 0.0270(18) 0.0027(16) -0.0143(16) -0.016(2)
C11 0.048(2) 0.0320(18) 0.0311(18) -0.0024(14) 0.0026(15) 0.0012(16)
C12 0.0249(17) 0.046(2) 0.041(2) 0.0129(17) 0.0002(14) -0.0026(15)
C13 0.040(2) 0.067(3) 0.0302(18) -0.0048(18) -0.0033(15) -0.021(2)
C14 0.069(3) 0.083(3) 0.028(2) 0.007(2) -0.0142(19) -0.045(3)
C15 0.119(5) 0.044(2) 0.027(2) 0.0048(17) -0.021(2) -0.037(3)
C16 0.093(4) 0.0253(17) 0.0280(18) 0.0015(14) -0.007(2) -0.007(2)
P1 0.0248(4) 0.0235(4) 0.0366(5) -0.0061(3) -0.0086(3) -0.0018(3)
F1 0.073(2) 0.0540(17) 0.097(2) 0.0349(17) -0.0290(18) -0.0082(15)
F2 0.0462(15) 0.083(2) 0.0745(19) -0.0534(17) -0.0102(13) 0.0029(14)
F3 0.0264(11) 0.0589(15) 0.0573(15) -0.0156(12) -0.0058(10) -0.0095(10)
F4 0.081(2) 0.0554(17) 0.096(2) 0.0360(16) -0.0363(19) -0.0139(16)
F5 0.0470(15) 0.080(2) 0.0708(18) -0.0477(16) -0.0178(13) 0.0035(14)
F6 0.0243(11) 0.0579(16) 0.0784(18) -0.0169(13) -0.0102(11) -0.0061(11)

loop_
_atom_type_symbol
_atom_type_description
_atom_type_scat_dispersion_real
_atom_type_scat_dispersion_imag
_atom_type_scat_source
C C 0.0033 0.0016 'International Tables Vol C Tables 4.2.6.8 and 6.1.1.4'
H H 0.0000 0.0000 'International Tables Vol C Tables 4.2.6.8 and 6.1.1.4'
F F 0.0171 0.0103 'International Tables Vol C Tables 4.2.6.8 and 6.1.1.4'
N N 0.0061 0.0033 'International Tables Vol C Tables 4.2.6.8 and 6.1.1.4'
P P 0.1023 0.0942 'International Tables Vol C Tables 4.2.6.8 and 6.1.1.4'
Re Re -1.0185 7.2310 'International Tables Vol C Tables 4.2.6.8 and 6.1.1.4'

loop_
_exptl_crystal_face_index_h
_exptl_crystal_face_index_k
_exptl_crystal_face_index_l
_exptl_crystal_face_perp_dist
-1 2 0 0.0817
0 0 1 0.0301
0 0 -1 0.0211
-10 -6 -3 0.0869
10 6 3 0.0689
8 8 8 0.0551
-2 -11 8 0.0594
-6 -10 -7 0.0638
-2 -13 1 0.0620
2 7 15 0.0453
7 -7 -4 0.1035
5 11 6 0.0649
-9 -2 -10 0.0835

loop_
_geom_angle_atom_site_label_1
_geom_angle_atom_site_label_2
_geom_angle_atom_site_label_3
_geom_angle
_geom_angle_site_symmetry_1
_geom_angle_site_symmetry_3
_geom_angle_publ_flag
C2 Re1 C1 36.68(13) . . ?
C2 Re1 C4 66.48(16) . . ?
C2 Re1 C5 78.23(14) . . ?
C2 Re1 C6 66.26(13) . . ?
C2 Re1 C7 110.43(14) . . ?
C2 Re1 C8 101.15(13) . . ?
C2 Re1 C9 116.19(14) . . ?
C2 Re1 C10 147.54(16) . . ?
C2 Re1 C11 174.63(13) . . ?
C2 Re1 C12 138.35(15) . . ?
C3 Re1 C1 65.94(14) . . ?
C3 Re1 C2 36.84(15) . . ?
C3 Re1 C4 37.07(15) . . ?
C3 Re1 C5 66.37(15) . . ?
C3 Re1 C6 78.40(14) . . ?
C3 Re1 C7 137.61(16) . . ?
C3 Re1 C8 109.51(15) . . ?
C3 Re1 C9 100.70(15) . . ?
C3 Re1 C10 116.44(16) . . ?
C3 Re1 C11 148.48(16) . . ?
C3 Re1 C12 173.87(14) . . ?
C4 Re1 C1 77.75(14) . . ?
C4 Re1 C6 66.27(13) . . ?
C4 Re1 C11 117.75(16) . . ?
C4 Re1 C12 148.99(16) . . ?
C5 Re1 C1 65.57(12) . . ?
C5 Re1 C4 36.71(13) . . ?
C5 Re1 C6 36.73(12) . . ?
C5 Re1 C10 110.86(14) . . ?
C5 Re1 C11 103.22(14) . . ?
C5 Re1 C12 118.46(15) . . ?
C6 Re1 C1 36.36(11) . . ?
C7 Re1 C1 102.99(13) . . ?
C7 Re1 C4 173.89(14) . . ?
C7 Re1 C5 149.09(15) . . ?
C7 Re1 C6 117.90(13) . . ?
C7 Re1 C8 36.79(15) . . ?
C7 Re1 C10 78.27(14) . . ?
C7 Re1 C11 65.68(15) . . ?
C7 Re1 C12 36.42(15) . . ?
C8 Re1 C1 117.44(13) . . ?
C8 Re1 C4 137.51(15) . . ?
C8 Re1 C5 173.95(13) . . ?
C8 Re1 C6 148.42(13) . . ?
C8 Re1 C10 66.47(14) . . ?
C8 Re1 C11 77.96(14) . . ?
C8 Re1 C12 65.99(15) . . ?
C9 Re1 C1 148.06(14) . . ?
C9 Re1 C4 109.74(15) . . ?
C9 Re1 C5 137.96(14) . . ?
C9 Re1 C6 174.52(12) . . ?
C9 Re1 C7 66.40(15) . . ?
C9 Re1 C8 37.00(14) . . ?
C9 Re1 C10 36.90(15) . . ?
C9 Re1 C11 66.24(14) . . ?
C9 Re1 C12 78.21(14) . . ?
C10 Re1 C1 174.97(13) . . ?
C10 Re1 C4 101.52(16) . . ?
C10 Re1 C6 138.78(14) . . ?
C10 Re1 C11 36.89(15) . . ?
C10 Re1 C12 66.24(15) . . ?
C11 Re1 C1 139.16(13) . . ?
C11 Re1 C6 111.77(13) . . ?
C12 Re1 C1 111.87(13) . . ?
C12 Re1 C6 103.26(13) . . ?
C12 Re1 C11 36.45(14) . . ?
C13 N1 C1 125.6(3) . . ?
C16 N1 C1 126.1(3) . . ?
C16 N1 C13 108.3(3) . . ?
N1 C1 Re1 129.4(2) . . ?
N1 C1 C2 120.9(3) . . ?
N1 C1 C6 119.8(3) . . ?
C2 C1 Re1 69.43(19) . . ?
C6 C1 Re1 70.43(18) . . ?
C6 C1 C2 119.2(3) . . ?
C1 C2 Re1 73.89(19) . . ?
C3 C2 Re1 71.4(2) . . ?
C3 C2 C1 120.5(3) . . ?
C2 C3 Re1 71.7(2) . . ?
C2 C3 C4 120.2(4) . . ?
C4 C3 Re1 72.2(2) . . ?
C3 C4 Re1 70.8(2) . . ?
C5 C4 Re1 71.50(19) . . ?
C5 C4 C3 119.3(4) . . ?
C4 C5 Re1 71.8(2) . . ?
C4 C5 C6 120.7(3) . . ?
C6 C5 Re1 72.06(18) . . ?
C1 C6 Re1 73.21(18) . . ?
C5 C6 Re1 71.21(18) . . ?
C5 C6 C1 120.0(3) . . ?
C8 C7 Re1 71.7(2) . . ?
C12 C7 Re1 72.3(2) . . ?
C12 C7 C8 120.6(3) . . ?
C7 C8 Re1 71.5(2) . . ?
C7 C8 C9 119.8(3) . . ?
C9 C8 Re1 71.43(19) . . ?
C8 C9 Re1 71.57(19) . . ?
C10 C9 Re1 71.8(2) . . ?
C10 C9 C8 119.9(4) . . ?
C9 C10 Re1 71.3(2) . . ?
C9 C10 C11 119.4(3) . . ?
C11 C10 Re1 71.8(2) . . ?
C10 C11 Re1 71.3(2) . . ?
C12 C11 Re1 71.7(2) . . ?
C12 C11 C10 120.4(3) . . ?
C7 C12 Re1 71.3(2) . . ?
C7 C12 C11 120.0(4) . . ?
C11 C12 Re1 71.8(2) . . ?
C14 C13 N1 107.9(4) . . ?
C13 C14 C15 107.6(4) . . ?
C16 C15 C14 108.4(4) . . ?
C15 C16 N1 107.9(4) . . ?
F1 P1 F3 89.56(16) . . ?
F1 P1 F6 89.98(16) . . ?
F2 P1 F1 90.0(2) . . ?
F2 P1 F3 89.77(13) . . ?
F2 P1 F4 90.32(19) . . ?
F2 P1 F5 179.73(14) . . ?
F2 P1 F6 90.53(14) . . ?
F4 P1 F1 179.62(16) . . ?
F4 P1 F3 90.55(16) . . ?
F4 P1 F5 89.86(19) . . ?
F4 P1 F6 89.90(16) . . ?
F5 P1 F1 89.78(19) . . ?
F5 P1 F3 90.02(13) . . ?
F5 P1 F6 89.68(14) . . ?
F6 P1 F3 179.46(13) . . ?

loop_
_geom_bond_atom_site_label_1
_geom_bond_atom_site_label_2
_geom_bond_distance
_geom_bond_site_symmetry_2
_geom_bond_publ_flag
Re1 C1 2.282(3) . ?
Re1 C2 2.224(4) . ?
Re1 C3 2.221(4) . ?
Re1 C4 2.239(3) . ?
Re1 C5 2.235(3) . ?
Re1 C6 2.246(3) . ?
Re1 C7 2.229(3) . ?
Re1 C8 2.230(3) . ?
Re1 C9 2.229(3) . ?
Re1 C10 2.236(4) . ?
Re1 C11 2.243(4) . ?
Re1 C12 2.242(4) . ?
N1 C1 1.408(4) . ?
N1 C13 1.385(5) . ?
N1 C16 1.379(4) . ?
C1 C2 1.419(5) . ?
C1 C6 1.413(4) . ?
C2 C3 1.405(6) . ?
C3 C4 1.418(6) . ?
C4 C5 1.409(5) . ?
C5 C6 1.412(5) . ?
C7 C8 1.407(6) . ?
C7 C12 1.397(6) . ?
C8 C9 1.415(6) . ?
C9 C10 1.413(6) . ?
C10 C11 1.417(6) . ?
C11 C12 1.403(6) . ?
C13 C14 1.365(5) . ?
C14 C15 1.401(8) . ?
C15 C16 1.358(7) . ?
P1 F1 1.589(3) . ?
P1 F2 1.575(2) . ?
P1 F3 1.598(2) . ?
P1 F4 1.578(3) . ?
P1 F5 1.586(2) . ?
P1 F6 1.591(2) . ?

loop_
_exptl_oxdiff_crystal_face_indexfrac_h
_exptl_oxdiff_crystal_face_indexfrac_k
_exptl_oxdiff_crystal_face_indexfrac_l
_exptl_oxdiff_crystal_face_x
_exptl_oxdiff_crystal_face_y
_exptl_oxdiff_crystal_face_z
-0.9968 1.9969 -0.0006 0.1000 -0.1677 0.0365
-0.0002 0.0004 0.9979 -0.0284 -0.0297 -0.0400
0.0002 -0.0004 -0.9979 0.0284 0.0297 0.0400
-9.8591 -6.0310 -2.6727 -0.5965 -0.3744 0.7099
9.8591 6.0310 2.6727 0.5965 0.3744 -0.7099
8.0665 8.0512 8.3600 0.5133 -0.0232 -0.8579
-1.7425 -10.9487 7.9490 -0.9822 0.1450 -0.1197
-6.4557 -10.2104 -7.0964 -0.6420 0.2067 0.7383
-2.2548 -12.5099 1.0019 -0.8998 0.3866 0.2022
1.9947 6.9878 14.9640 0.0819 -0.6233 -0.7768
6.9817 -6.9949 -3.9915 -0.1363 0.9669 -0.1607
4.9915 10.9723 5.9787 0.6808 -0.3183 -0.6195
-8.9775 -1.9883 -9.9735 -0.1028 -0.2802 0.9162
